data_7242074
loop_
_publ_author_name
'Connolly, Sean'
'Tiwari, Rahul'
'Holder, Simon J.'
'Shepherd, Helena Jane'

_publ_section_title
;
 A simple strategy to overcome concentration dependence of photoswitching
 properties in donor-acceptor Stenhouse adducts
;
_journal_name_full 'Physical Chemistry Chemical Physics'
_journal_paper_doi 10.1039/D0CP06312F
_journal_year 2021
_chemical_formula_moiety '2(H2 O), 2(C15 H20 N2 O5), 1.5(O)'
_chemical_formula_sum 'C30 H44 N4 O13.5'
_chemical_formula_weight 676.69
_space_group_crystal_system monoclinic
_space_group_IT_number 15
_space_group_name_Hall '-I 2ya'
_space_group_name_H-M_alt 'I 1 2/a 1'
_atom_sites_solution_hydrogens mixed
_atom_sites_solution_primary direct
_audit_creation_date 2020-05-13
_audit_creation_method
;
Olex2 1.3
(compiled 2020.02.04 svn.rd84adfe8 for OlexSys, GUI svn.r6032)
;
_audit_update_record
;
2020-07-13 deposited with the CCDC.	2021-01-13 downloaded from the CCDC.
;
_cell_angle_alpha 90
_cell_angle_beta 90.0200(10)
_cell_angle_gamma 90
_cell_formula_units_Z 8
_cell_length_a 18.9606(2)
_cell_length_b 14.2438(2)
_cell_length_c 25.8792(3)
_cell_measurement_reflns_used 12464
_cell_measurement_temperature 200(2)
_cell_measurement_theta_max 72.8240
_cell_measurement_theta_min 3.8630
_cell_volume 6989.22(15)
_computing_cell_refinement 'CrysAlisPro 1.171.39.46 (Rigaku OD, 2018)'
_computing_data_collection 'CrysAlisPro 1.171.39.46 (Rigaku OD, 2018)'
_computing_data_reduction 'CrysAlisPro 1.171.39.46 (Rigaku OD, 2018)'
_computing_molecular_graphics 'Olex2 1.3 (Dolomanov et al., 2009)'
_computing_publication_material 'Olex2 1.3 (Dolomanov et al., 2009)'
_computing_structure_refinement 'SHELXL 2013/4 (Sheldrick, 2015)'
_computing_structure_solution 'SHELXS  (Sheldrick, 2008)'
_diffrn_ambient_environment N~2~
_diffrn_ambient_temperature 200(2)
_diffrn_detector 'CCD plate'
_diffrn_detector_area_resol_mean 5.2887
_diffrn_detector_type AtlasS2
_diffrn_measured_fraction_theta_full 0.999
_diffrn_measured_fraction_theta_max 0.993
_diffrn_measurement_details
;
List of Runs (angles in degrees, time in seconds):

  # Type    Start    End  Width  t~exp~   \w     \q     \k     \f   Frames
#--------------------------------------------------------------------------
  1  \w   -112.00 -83.00   1.00    7.50    --  -42.70 -57.00-120.00   29
  2  \w    -76.00 -50.00   1.00    7.50    --  -42.70 -57.00-120.00   26
  3  \w    -66.00  27.00   1.00    7.50    --  -42.70  57.00  60.00   93
  4  \w    -64.00  27.00   1.00    7.50    --  -42.70  48.00-161.00   91
  5  \w   -113.00 -17.00   1.00    7.50    --  -42.70 -57.00 -90.00   96
  6  \w     65.00  91.00   1.00    7.50    --   42.70-125.00-150.00   26
  7  \w    119.00 175.00   1.00   30.00    --  105.99  48.00-161.00   56
  8  \w    103.00 132.00   1.00   30.00    --  105.99 -61.00-120.00   29
  9  \w     40.00 116.00   1.00   30.00    --  105.99 -77.00  30.00   76
 10  \w     39.00 120.00   1.00   30.00    --  105.99 -45.00  30.00   81
 11  \w     36.00 128.00   1.00   30.00    --  105.99 -45.00 120.00   92
 12  \w     46.00 130.00   1.00   30.00    --  105.99 -45.00-150.00   84
 13  \w     72.00 107.00   1.00   30.00    --  105.99 -94.00-180.00   35
 14  \w     39.00 120.00   1.00   30.00    --  105.99-125.00  60.00   81
 15  \w    132.00 172.00   1.00   30.00    --  105.99 125.00  90.00   40
 16  \w     76.00 109.00   1.00   30.00    --  105.99 -94.00 120.00   33
 17  \w     64.00 109.00   1.00   30.00    --  105.99 -94.00-120.00   45
 18  \w     32.00 177.00   1.00   30.00    --  105.99   0.00   0.00  145
;
_diffrn_measurement_device 'four-circle diffractometer'
_diffrn_measurement_device_type 'SuperNova, Dual, Cu at home/near, AtlasS2'
_diffrn_measurement_method '\w scans'
_diffrn_orient_matrix_type 'CrysAlisPro convention (1999,Acta A55,543-557)'
_diffrn_orient_matrix_UB_11 0.0195167000
_diffrn_orient_matrix_UB_12 0.0983504000
_diffrn_orient_matrix_UB_13 0.0202648000
_diffrn_orient_matrix_UB_21 -0.0632711000
_diffrn_orient_matrix_UB_22 0.0421292000
_diffrn_orient_matrix_UB_23 -0.0293435000
_diffrn_orient_matrix_UB_31 -0.0470986000
_diffrn_orient_matrix_UB_32 -0.0158118000
_diffrn_orient_matrix_UB_33 0.0476621000
_diffrn_radiation_monochromator mirror
_diffrn_radiation_probe x-ray
_diffrn_radiation_type 'Cu K\a'
_diffrn_radiation_wavelength 1.54184
_diffrn_reflns_av_R_equivalents 0.0334
_diffrn_reflns_av_unetI/netI 0.0261
_diffrn_reflns_Laue_measured_fraction_full 0.999
_diffrn_reflns_Laue_measured_fraction_max 0.993
_diffrn_reflns_limit_h_max 14
_diffrn_reflns_limit_h_min -23
_diffrn_reflns_limit_k_max 17
_diffrn_reflns_limit_k_min -17
_diffrn_reflns_limit_l_max 31
_diffrn_reflns_limit_l_min -25
_diffrn_reflns_number 25753
_diffrn_reflns_point_group_measured_fraction_full 0.999
_diffrn_reflns_point_group_measured_fraction_max 0.993
_diffrn_reflns_theta_full 67.684
_diffrn_reflns_theta_max 73.393
_diffrn_reflns_theta_min 3.542
_diffrn_source 'micro-focus sealed X-ray tube'
_diffrn_source_type 'SuperNova (Cu) X-ray Source'
_exptl_absorpt_coefficient_mu 0.861
_exptl_absorpt_correction_T_max 1.00000
_exptl_absorpt_correction_T_min 0.83156
_exptl_absorpt_correction_type multi-scan
_exptl_absorpt_process_details
;
CrysAlisPro 1.171.39.46 (Rigaku Oxford Diffraction, 2018)
Empirical absorption correction using spherical harmonics,
 implemented in SCALE3 ABSPACK scaling algorithm.
;
_exptl_crystal_density_diffrn 1.286
_exptl_crystal_description needle
_exptl_crystal_F_000 2880
_exptl_crystal_size_max 0.2
_exptl_crystal_size_mid 0.069
_exptl_crystal_size_min 0.05
_refine_diff_density_max 0.982
_refine_diff_density_min -0.206
_refine_diff_density_rms 0.067
_refine_ls_extinction_method none
_refine_ls_goodness_of_fit_ref 1.089
_refine_ls_hydrogen_treatment mixed
_refine_ls_matrix_type full
_refine_ls_number_parameters 469
_refine_ls_number_reflns 6929
_refine_ls_number_restraints 0
_refine_ls_restrained_S_all 1.089
_refine_ls_R_factor_all 0.0492
_refine_ls_R_factor_gt 0.0462
_refine_ls_shift/su_max 0.000
_refine_ls_shift/su_mean 0.000
_refine_ls_structure_factor_coef Fsqd
_refine_ls_weighting_details 'w=1/[\s^2^(Fo^2^)+(0.0935P)^2^+0.1464P] where P=(Fo^2^+2Fc^2^)/3'
_refine_ls_weighting_scheme calc
_refine_ls_wR_factor_gt 0.1234
_refine_ls_wR_factor_ref 0.1270
_reflns_Friedel_coverage 0.000
_reflns_number_gt 6500
_reflns_number_total 6929
_reflns_threshold_expression 'I > 2\s(I)'
_cod_data_source_file d0cp06312f2.cif
_cod_data_source_block DASA2_H2O
_cod_original_formula_sum 'C30 H44 N4 O13.50'
_cod_database_code 7242074
_shelxl_version_number 2013-4
_chemical_oxdiff_formula 'C16 H12 N3 O4'
_shelx_space_group_comment
;
The symmetry employed for this shelxl refinement is uniquely defined
by the following loop, which should always be used as a source of
symmetry information in preference to the above space-group names.
They are only intended as comments.
;
_reflns_odcompleteness_completeness 99.95
_reflns_odcompleteness_iscentric 1
_reflns_odcompleteness_theta 66.97
_olex2_refinement_description
;
1. Twinned data refinement
 Scales: 0.5698(12)
 0.4302(12)
2. Fixed Uiso
 At 1.2 times of:
  All C(H) groups, All C(H,H) groups
 At 1.5 times of:
  All C(H,H,H) groups, All O(H,H) groups
3. Uiso/Uaniso restraints and constraints
O2S \\sim O3S \\sim O1S \\sim O5S: within 2A with sigma of 0.04 and sigma for
terminal atoms of 0.08 within 2A
4. Others
 Fixed Sof: O3S(0.75) O5S(0.5) O4S(0.25)
5.a Free rotating group:
 O2S(H0AB,H0AC), O1S(H36A,H36B)
5.b Ternary CH refined with riding coordinates:
 C7(H7), C11(H11), C7B(H7B), C11B(H11B)
5.c Secondary CH2 refined with riding coordinates:
 C12(H12A,H12B), C13(H13A,H13B), C15(H14A,H14B), C14(H15A,H15B), C13B(H3,H4),
 C15B(H5,H6), C14B(H8,H12), C12B(H13,H14)
5.d Aromatic/amide H refined with riding coordinates:
 C9(H9), C10(H10), C10B(H10B), C9B(H9B)
5.e Idealised Me refined as rotating group:
 C1(H1A,H1B,H1C), C2(H2A,H2B,H2C), C2B(H2CB,H2AB,H2BB), C1B(H1AB,H1BB,H1CB)
;
_olex2_submission_special_instructions 'No special instructions were received'
_oxdiff_exptl_absorpt_empirical_details
;
Empirical correction (ABSPACK) includes:
- Absorption correction using spherical harmonics
- Frame scaling
;
_oxdiff_exptl_absorpt_empirical_full_max 1.404
_oxdiff_exptl_absorpt_empirical_full_min 0.821

loop_
_space_group_symop_operation_xyz
'x, y, z'
'-x+1/2, y, -z'
'x+1/2, y+1/2, z+1/2'
'-x+1, y+1/2, -z+1/2'
'-x, -y, -z'
'x-1/2, -y, z'
'-x+1/2, -y+1/2, -z+1/2'
'x, -y+1/2, z+1/2'

loop_
_atom_site_label
_atom_site_type_symbol
_atom_site_fract_x
_atom_site_fract_y
_atom_site_fract_z
_atom_site_U_iso_or_equiv
_atom_site_adp_type
_atom_site_occupancy
_atom_site_site_symmetry_order
_atom_site_calc_flag
_atom_site_refinement_flags_posn
_atom_site_refinement_flags_adp
_atom_site_refinement_flags_occupancy
_atom_site_disorder_assembly
_atom_site_disorder_group
O2S O 0.41146(13) 0.67445(18) 0.49709(12) 0.0774(6) Uani 1 1 d G . . . .
H0AB H 0.4551 0.6787 0.4900 0.116 Uiso 1 1 d G U . . .
H0AC H 0.3993 0.6210 0.4855 0.116 Uiso 1 1 d G U . . .
O1 O 0.37101(7) 0.90931(9) 0.28988(5) 0.0344(3) Uani 1 1 d . . . . .
O2 O 0.43822(7) 0.77342(9) 0.30532(6) 0.0342(3) Uani 1 1 d . . . . .
O3 O 0.39226(7) 1.04240(9) 0.33166(6) 0.0346(3) Uani 1 1 d . . . . .
O5 O 0.39251(9) 0.98489(13) 0.45175(6) 0.0494(4) Uani 1 1 d . . . . .
O4 O 0.52162(7) 0.76697(9) 0.36466(6) 0.0378(3) Uani 1 1 d . . . . .
N1 N 0.62304(8) 1.01703(11) 0.37166(7) 0.0330(3) Uani 1 1 d . . . . .
N2 N 0.75184(9) 0.91667(12) 0.35989(8) 0.0414(4) Uani 1 1 d . . . . .
H2 H 0.7965(18) 0.917(2) 0.3538(12) 0.049(7) Uiso 1 1 d . . . . .
C1 C 0.35063(14) 0.77221(18) 0.24129(10) 0.0493(5) Uani 1 1 d . . . . .
H1A H 0.3058 0.7971 0.2308 0.074 Uiso 1 1 calc R U . . .
H1B H 0.3481 0.7049 0.2425 0.074 Uiso 1 1 calc R U . . .
H1C H 0.3861 0.7910 0.2169 0.074 Uiso 1 1 calc R U . . .
C2 C 0.31850(10) 0.77990(14) 0.33622(9) 0.0387(4) Uani 1 1 d . . . . .
H2A H 0.3154 0.7127 0.3371 0.058 Uiso 1 1 calc R U . . .
H2B H 0.2727 0.8059 0.3293 0.058 Uiso 1 1 calc R U . . .
H2C H 0.3352 0.8025 0.3690 0.058 Uiso 1 1 calc R U . . .
C3 C 0.36927(10) 0.80939(13) 0.29407(8) 0.0329(4) Uani 1 1 d . . . . .
C4 C 0.40713(9) 0.95803(12) 0.32726(7) 0.0269(3) Uani 1 1 d . . . . .
C5 C 0.47479(9) 0.81661(12) 0.34483(7) 0.0294(3) Uani 1 1 d . . . . .
C6 C 0.45834(9) 0.90976(12) 0.35653(7) 0.0277(3) Uani 1 1 d . . . . .
C7 C 0.49710(10) 0.96199(12) 0.39768(7) 0.0295(4) Uani 1 1 d . . . . .
H7 H 0.5246 0.9159 0.4173 0.035 Uiso 1 1 calc R U . . .
C8 C 0.44899(11) 1.01315(15) 0.43603(7) 0.0367(4) Uani 1 1 d . . . . .
C9 C 0.48344(12) 1.10113(16) 0.45037(9) 0.0433(5) Uani 1 1 d . . . . .
H9 H 0.4683 1.1413 0.4764 0.052 Uiso 1 1 calc R U . . .
C10 C 0.53962(11) 1.11544(14) 0.42072(9) 0.0396(4) Uani 1 1 d . . . . .
H10 H 0.5700 1.1662 0.4246 0.047 Uiso 1 1 calc R U . . .
C11 C 0.54884(10) 1.04065(12) 0.38003(7) 0.0309(4) Uani 1 1 d . . . . .
H11 H 0.5306 1.0662 0.3475 0.037 Uiso 1 1 calc R U . . .
C12 C 0.65799(11) 0.97563(17) 0.41664(9) 0.0406(5) Uani 1 1 d . . . . .
H12A H 0.6403 0.9126 0.4224 0.049 Uiso 1 1 calc R U . . .
H12B H 0.6480 1.0128 0.4472 0.049 Uiso 1 1 calc R U . . .
C13 C 0.73697(11) 0.97253(17) 0.40734(10) 0.0464(5) Uani 1 1 d . . . . .
H13A H 0.7550 1.0358 0.4032 0.056 Uiso 1 1 calc R U . . .
H13B H 0.7604 0.9441 0.4368 0.056 Uiso 1 1 calc R U . . .
C15 C 0.71201(11) 0.95260(16) 0.31411(9) 0.0425(5) Uani 1 1 d . . . . .
H14A H 0.7196 0.9113 0.2848 0.051 Uiso 1 1 calc R U . . .
H14B H 0.7290 1.0146 0.3050 0.051 Uiso 1 1 calc R U . . .
C14 C 0.63397(10) 0.95715(14) 0.32663(8) 0.0369(4) Uani 1 1 d . . . . .
H15A H 0.6083 0.9823 0.2973 0.044 Uiso 1 1 calc R U . . .
H15B H 0.6163 0.8945 0.3337 0.044 Uiso 1 1 calc R U . . .
O3B O 0.84548(7) 0.45958(9) 0.32570(6) 0.0348(3) Uani 1 1 d . . . . .
O1B O 0.87416(8) 0.60139(9) 0.29758(6) 0.0366(3) Uani 1 1 d . . . . .
O2B O 0.80453(7) 0.73277(9) 0.31842(5) 0.0344(3) Uani 1 1 d . . . . .
O4B O 0.71585(8) 0.72691(10) 0.37317(7) 0.0473(4) Uani 1 1 d . . . . .
O5B O 0.83662(10) 0.48325(13) 0.45064(7) 0.0528(4) Uani 1 1 d . . . . .
N1B N 0.61361(8) 0.47867(11) 0.35795(6) 0.0327(3) Uani 1 1 d . . . . .
N2B N 0.48492(9) 0.57855(13) 0.34800(9) 0.0427(4) Uani 1 1 d . . . . .
H1 H 0.4386(17) 0.580(2) 0.3397(11) 0.047(7) Uiso 1 1 d . . . . .
H16B H 0.4977(17) 0.635(2) 0.3543(12) 0.051(7) Uiso 1 1 d . . . . .
C7B C 0.73783(10) 0.52435(13) 0.39330(7) 0.0314(4) Uani 1 1 d . . . . .
H7B H 0.7091 0.5651 0.4154 0.038 Uiso 1 1 calc R U . . .
C6B C 0.78050(9) 0.58622(12) 0.35854(7) 0.0296(3) Uani 1 1 d . . . . .
C4B C 0.83296(9) 0.54497(12) 0.32841(7) 0.0281(3) Uani 1 1 d . . . . .
C5B C 0.76444(9) 0.68183(13) 0.35308(7) 0.0315(4) Uani 1 1 d . . . . .
C13B C 0.49909(11) 0.51871(15) 0.39369(9) 0.0417(4) Uani 1 1 d . . . . .
H3 H 0.4803 0.4563 0.3877 0.050 Uiso 1 1 calc R U . . .
H4 H 0.4755 0.5449 0.4237 0.050 Uiso 1 1 calc R U . . .
C8B C 0.78186(11) 0.46128(15) 0.42870(8) 0.0386(4) Uani 1 1 d . . . . .
C3B C 0.87441(11) 0.70035(13) 0.30898(8) 0.0346(4) Uani 1 1 d . . . . .
C10B C 0.69369(11) 0.36630(14) 0.39868(9) 0.0388(4) Uani 1 1 d . . . . .
H10B H 0.6632 0.3154 0.3960 0.047 Uiso 1 1 calc R U . . .
C15B C 0.52630(12) 0.54886(15) 0.30193(9) 0.0423(5) Uani 1 1 d . . . . .
H5 H 0.5187 0.5928 0.2738 0.051 Uiso 1 1 calc R U . . .
H6 H 0.5109 0.4873 0.2906 0.051 Uiso 1 1 calc R U . . .
C14B C 0.60391(11) 0.54587(14) 0.31579(8) 0.0360(4) Uani 1 1 d . . . . .
H8 H 0.6314 0.5268 0.2860 0.043 Uiso 1 1 calc R U . . .
H12 H 0.6197 0.6077 0.3265 0.043 Uiso 1 1 calc R U . . .
C11B C 0.68707(10) 0.45327(12) 0.36634(8) 0.0311(4) Uani 1 1 d . . . . .
H11B H 0.7073 0.4389 0.3324 0.037 Uiso 1 1 calc R U . . .
C9B C 0.74742(12) 0.36911(15) 0.43157(9) 0.0431(5) Uani 1 1 d . . . . .
H9B H 0.7611 0.3202 0.4531 0.052 Uiso 1 1 calc R U . . .
C12B C 0.57772(11) 0.51236(16) 0.40405(8) 0.0381(4) Uani 1 1 d . . . . .
H13 H 0.5958 0.5737 0.4135 0.046 Uiso 1 1 calc R U . . .
H14 H 0.5864 0.4697 0.4326 0.046 Uiso 1 1 calc R U . . .
C2B C 0.92069(12) 0.72060(16) 0.35504(11) 0.0493(5) Uani 1 1 d . . . . .
H2CB H 0.9040 0.6858 0.3843 0.074 Uiso 1 1 calc R U . . .
H2AB H 0.9193 0.7865 0.3627 0.074 Uiso 1 1 calc R U . . .
H2BB H 0.9683 0.7024 0.3474 0.074 Uiso 1 1 calc R U . . .
C1B C 0.89762(16) 0.74986(17) 0.26074(11) 0.0567(7) Uani 1 1 d . . . . .
H1AB H 0.9430 0.7266 0.2504 0.085 Uiso 1 1 calc R U . . .
H1BB H 0.9007 0.8161 0.2673 0.085 Uiso 1 1 calc R U . . .
H1CB H 0.8640 0.7386 0.2337 0.085 Uiso 1 1 calc R U . . .
O3S O 0.54456(18) 0.7271(2) 0.46718(10) 0.0690(7) Uani 0.75 1 d . . P A 2
O1S O 0.32201(13) 0.82705(16) 0.49119(13) 0.0792(7) Uani 1 1 d G . . . .
H36A H 0.3589 0.7930 0.4915 0.119 Uiso 1 1 d G U . . .
H36B H 0.3353 0.8782 0.4773 0.119 Uiso 1 1 d G U . . .
O5S O 0.6639(5) 0.6751(5) 0.5163(3) 0.132(3) Uani 0.5 1 d . . P B 2
O4S O 0.5569(5) 0.6319(7) 0.5203(3) 0.071(2) Uani 0.25 1 d . . P C 1
H16 H 0.744(2) 0.853(3) 0.3672(14) 0.067(9) Uiso 1 1 d . . . . .

loop_
_atom_site_aniso_label
_atom_site_aniso_U_11
_atom_site_aniso_U_22
_atom_site_aniso_U_33
_atom_site_aniso_U_23
_atom_site_aniso_U_13
_atom_site_aniso_U_12
O2S 0.0644(12) 0.0676(14) 0.1003(17) 0.0053(13) -0.0017(12) -0.0113(11)
O1 0.0321(6) 0.0276(6) 0.0436(7) 0.0051(5) -0.0119(5) -0.0052(5)
O2 0.0274(6) 0.0293(6) 0.0460(7) -0.0054(5) -0.0051(5) -0.0001(5)
O3 0.0272(6) 0.0258(6) 0.0507(7) 0.0036(5) -0.0027(6) 0.0019(5)
O5 0.0384(8) 0.0624(10) 0.0475(8) 0.0041(7) 0.0085(7) 0.0061(7)
O4 0.0288(6) 0.0283(6) 0.0562(8) 0.0021(6) -0.0070(6) 0.0049(5)
N1 0.0228(7) 0.0317(8) 0.0444(8) -0.0080(6) -0.0042(6) 0.0017(6)
N2 0.0242(8) 0.0309(9) 0.0692(12) -0.0052(8) 0.0035(7) -0.0006(6)
C1 0.0495(12) 0.0467(12) 0.0516(12) -0.0062(10) -0.0154(10) -0.0084(10)
C2 0.0301(9) 0.0307(9) 0.0554(11) 0.0015(8) -0.0017(8) -0.0049(7)
C3 0.0272(8) 0.0278(8) 0.0436(9) -0.0001(7) -0.0075(7) -0.0016(7)
C4 0.0200(7) 0.0257(8) 0.0350(8) 0.0044(6) -0.0025(6) -0.0030(6)
C5 0.0226(7) 0.0266(8) 0.0390(9) -0.0004(6) -0.0011(7) 0.0003(6)
C6 0.0229(7) 0.0239(8) 0.0362(8) 0.0008(6) -0.0046(6) 0.0003(6)
C7 0.0245(8) 0.0271(8) 0.0369(9) -0.0012(6) -0.0044(7) 0.0017(7)
C8 0.0310(9) 0.0430(10) 0.0359(9) -0.0007(8) -0.0028(8) 0.0085(8)
C9 0.0421(11) 0.0413(11) 0.0465(11) -0.0138(8) -0.0071(9) 0.0128(9)
C10 0.0323(9) 0.0305(9) 0.0559(12) -0.0118(8) -0.0111(8) 0.0066(7)
C11 0.0234(8) 0.0261(8) 0.0433(9) -0.0042(7) -0.0061(7) 0.0008(6)
C12 0.0292(9) 0.0484(12) 0.0442(11) -0.0100(8) -0.0074(8) 0.0075(8)
C13 0.0277(10) 0.0440(12) 0.0675(14) -0.0120(10) -0.0129(9) 0.0038(8)
C15 0.0308(10) 0.0406(11) 0.0562(12) -0.0053(9) 0.0081(9) -0.0023(8)
C14 0.0275(9) 0.0391(10) 0.0440(10) -0.0085(8) 0.0013(8) -0.0026(7)
O3B 0.0293(6) 0.0220(6) 0.0530(8) -0.0020(5) 0.0002(6) 0.0008(5)
O1B 0.0377(7) 0.0250(6) 0.0471(7) -0.0031(5) 0.0129(6) -0.0028(5)
O2B 0.0326(6) 0.0246(6) 0.0459(7) 0.0047(5) 0.0027(5) 0.0012(5)
O4B 0.0384(8) 0.0281(7) 0.0754(10) -0.0001(7) 0.0174(7) 0.0057(6)
O5B 0.0499(10) 0.0562(10) 0.0523(9) 0.0098(7) -0.0118(8) -0.0054(8)
N1B 0.0299(8) 0.0268(7) 0.0412(8) 0.0012(6) 0.0043(7) 0.0008(6)
N2B 0.0267(8) 0.0278(8) 0.0734(12) 0.0005(8) -0.0072(8) -0.0004(6)
C7B 0.0285(9) 0.0279(9) 0.0379(9) 0.0005(7) 0.0041(7) -0.0002(7)
C6B 0.0254(8) 0.0248(8) 0.0386(9) 0.0006(7) -0.0007(7) -0.0004(6)
C4B 0.0235(8) 0.0235(8) 0.0374(9) -0.0001(6) -0.0025(7) -0.0023(6)
C5B 0.0274(8) 0.0256(8) 0.0416(9) -0.0017(7) 0.0011(7) -0.0001(7)
C13B 0.0310(9) 0.0384(10) 0.0558(12) -0.0008(9) 0.0044(9) 0.0025(8)
C8B 0.0344(10) 0.0403(11) 0.0411(10) 0.0052(8) 0.0011(8) -0.0001(8)
C3B 0.0347(9) 0.0232(8) 0.0460(9) -0.0024(7) 0.0104(8) -0.0019(7)
C10B 0.0343(9) 0.0258(9) 0.0563(12) 0.0038(8) 0.0079(8) -0.0002(7)
C15B 0.0378(10) 0.0380(10) 0.0511(11) 0.0068(8) -0.0082(9) -0.0075(8)
C14B 0.0348(10) 0.0310(9) 0.0421(9) 0.0033(7) -0.0016(8) -0.0044(7)
C11B 0.0278(9) 0.0227(8) 0.0428(9) -0.0014(7) 0.0036(7) -0.0008(6)
C9B 0.0410(10) 0.0353(10) 0.0530(11) 0.0131(9) 0.0091(9) 0.0055(9)
C12B 0.0312(10) 0.0404(10) 0.0426(10) -0.0011(8) 0.0037(8) 0.0042(8)
C2B 0.0379(11) 0.0315(10) 0.0784(16) -0.0069(10) -0.0113(11) -0.0041(8)
C1B 0.0752(17) 0.0330(10) 0.0620(14) 0.0030(10) 0.0304(13) -0.0069(12)
O3S 0.087(2) 0.0647(16) 0.0550(13) -0.0059(11) 0.0001(13) 0.0097(14)
O1S 0.0641(12) 0.0534(12) 0.120(2) -0.0118(13) -0.0063(13) -0.0104(10)
O5S 0.166(7) 0.082(4) 0.147(6) 0.039(4) -0.069(6) 0.015(4)
O4S 0.085(6) 0.070(5) 0.059(4) -0.006(4) -0.009(4) 0.027(4)

loop_
_atom_type_symbol
_atom_type_description
_atom_type_scat_dispersion_real
_atom_type_scat_dispersion_imag
_atom_type_scat_source
C C 0.0181 0.0091 'International Tables Vol C Tables 4.2.6.8 and 6.1.1.4'
H H 0.0000 0.0000 'International Tables Vol C Tables 4.2.6.8 and 6.1.1.4'
N N 0.0311 0.0180 'International Tables Vol C Tables 4.2.6.8 and 6.1.1.4'
O O 0.0492 0.0322 'International Tables Vol C Tables 4.2.6.8 and 6.1.1.4'

loop_
_exptl_crystal_face_index_h
_exptl_crystal_face_index_k
_exptl_crystal_face_index_l
_exptl_crystal_face_perp_dist
-12 0 2 0.0868
7 4 -12 0.0348
-1 9 5 0.0211
-7 -3 13 0.0693
-1 -2 16 0.0325
12 0 3 0.1105
-2 2 -16 0.0325
0 -9 -4 0.0253

loop_
_geom_angle_atom_site_label_1
_geom_angle_atom_site_label_2
_geom_angle_atom_site_label_3
_geom_angle
_geom_angle_site_symmetry_1
_geom_angle_site_symmetry_3
_geom_angle_publ_flag
H0AB O2S H0AC 104.5 . . ?
C4 O1 C3 117.50(13) . . ?
C5 O2 C3 116.68(14) . . ?
C11 N1 C12 114.20(16) . . ?
C14 N1 C11 112.93(15) . . ?
C14 N1 C12 109.60(16) . . ?
H2 N2 H16 102(3) . . ?
C13 N2 H2 109(2) . . ?
C13 N2 C15 112.01(16) . . ?
C13 N2 H16 109(2) . . ?
C15 N2 H2 111(2) . . ?
C15 N2 H16 114(2) . . ?
H1A C1 H1B 109.5 . . ?
H1A C1 H1C 109.5 . . ?
H1B C1 H1C 109.5 . . ?
C3 C1 H1A 109.5 . . ?
C3 C1 H1B 109.5 . . ?
C3 C1 H1C 109.5 . . ?
H2A C2 H2B 109.5 . . ?
H2A C2 H2C 109.5 . . ?
H2B C2 H2C 109.5 . . ?
C3 C2 H2A 109.5 . . ?
C3 C2 H2B 109.5 . . ?
C3 C2 H2C 109.5 . . ?
O1 C3 O2 110.51(14) . . ?
O1 C3 C1 106.67(16) . . ?
O1 C3 C2 110.24(16) . . ?
O2 C3 C1 105.78(17) . . ?
O2 C3 C2 109.54(15) . . ?
C1 C3 C2 113.99(17) . . ?
O1 C4 C6 118.37(15) . . ?
O3 C4 O1 116.16(15) . . ?
O3 C4 C6 125.45(16) . . ?
O2 C5 C6 118.16(15) . . ?
O4 C5 O2 114.22(15) . . ?
O4 C5 C6 127.55(17) . . ?
C4 C6 C7 118.62(15) . . ?
C5 C6 C4 120.04(16) . . ?
C5 C6 C7 121.23(15) . . ?
C6 C7 H7 107.4 . . ?
C6 C7 C8 113.95(15) . . ?
C6 C7 C11 117.35(15) . . ?
C8 C7 H7 107.4 . . ?
C8 C7 C11 102.88(15) . . ?
C11 C7 H7 107.4 . . ?
O5 C8 C7 125.8(2) . . ?
O5 C8 C9 126.4(2) . . ?
C9 C8 C7 107.83(17) . . ?
C8 C9 H9 125.0 . . ?
C10 C9 C8 110.08(18) . . ?
C10 C9 H9 125.0 . . ?
C9 C10 H10 123.6 . . ?
C9 C10 C11 112.83(19) . . ?
C11 C10 H10 123.6 . . ?
N1 C11 C7 118.93(15) . . ?
N1 C11 C10 112.19(15) . . ?
N1 C11 H11 107.3 . . ?
C7 C11 H11 107.3 . . ?
C10 C11 C7 103.31(16) . . ?
C10 C11 H11 107.3 . . ?
N1 C12 H12A 109.8 . . ?
N1 C12 H12B 109.8 . . ?
N1 C12 C13 109.4(2) . . ?
H12A C12 H12B 108.2 . . ?
C13 C12 H12A 109.8 . . ?
C13 C12 H12B 109.8 . . ?
N2 C13 C12 109.46(17) . . ?
N2 C13 H13A 109.8 . . ?
N2 C13 H13B 109.8 . . ?
C12 C13 H13A 109.8 . . ?
C12 C13 H13B 109.8 . . ?
H13A C13 H13B 108.2 . . ?
N2 C15 H14A 109.7 . . ?
N2 C15 H14B 109.7 . . ?
N2 C15 C14 109.75(18) . . ?
H14A C15 H14B 108.2 . . ?
C14 C15 H14A 109.7 . . ?
C14 C15 H14B 109.7 . . ?
N1 C14 C15 109.54(17) . . ?
N1 C14 H15A 109.8 . . ?
N1 C14 H15B 109.8 . . ?
C15 C14 H15A 109.8 . . ?
C15 C14 H15B 109.8 . . ?
H15A C14 H15B 108.2 . . ?
C4B O1B C3B 117.06(14) . . ?
C5B O2B C3B 116.95(14) . . ?
C11B N1B C14B 113.20(16) . . ?
C11B N1B C12B 114.04(16) . . ?
C12B N1B C14B 109.69(15) . . ?
H1 N2B H16B 108(3) . . ?
C13B N2B H1 112.1(19) . . ?
C13B N2B H16B 110(2) . . ?
C13B N2B C15B 112.34(16) . . ?
C15B N2B H1 109.1(19) . . ?
C15B N2B H16B 106(2) . . ?
C6B C7B H7B 107.6 . . ?
C6B C7B C8B 114.23(15) . . ?
C6B C7B C11B 116.51(15) . . ?
C8B C7B H7B 107.6 . . ?
C8B C7B C11B 102.88(15) . . ?
C11B C7B H7B 107.6 . . ?
C4B C6B C7B 118.29(16) . . ?
C4B C6B C5B 120.52(16) . . ?
C5B C6B C7B 120.98(16) . . ?
O3B C4B O1B 115.53(16) . . ?
O3B C4B C6B 125.54(17) . . ?
O1B C4B C6B 118.91(15) . . ?
O2B C5B C6B 117.11(15) . . ?
O4B C5B O2B 114.21(16) . . ?
O4B C5B C6B 128.54(18) . . ?
N2B C13B H3 109.5 . . ?
N2B C13B H4 109.5 . . ?
N2B C13B C12B 110.67(18) . . ?
H3 C13B H4 108.1 . . ?
C12B C13B H3 109.5 . . ?
C12B C13B H4 109.5 . . ?
O5B C8B C7B 126.16(19) . . ?
O5B C8B C9B 125.6(2) . . ?
C9B C8B C7B 108.22(17) . . ?
O1B C3B C2B 110.55(17) . . ?
O1B C3B C1B 106.90(16) . . ?
O2B C3B O1B 110.45(15) . . ?
O2B C3B C2B 110.09(16) . . ?
O2B C3B C1B 105.29(18) . . ?
C1B C3B C2B 113.4(2) . . ?
C11B C10B H10B 123.3 . . ?
C9B C10B H10B 123.3 . . ?
C9B C10B C11B 113.38(18) . . ?
N2B C15B H5 109.8 . . ?
N2B C15B H6 109.8 . . ?
N2B C15B C14B 109.30(18) . . ?
H5 C15B H6 108.3 . . ?
C14B C15B H5 109.8 . . ?
C14B C15B H6 109.8 . . ?
N1B C14B C15B 108.47(16) . . ?
N1B C14B H8 110.0 . . ?
N1B C14B H12 110.0 . . ?
C15B C14B H8 110.0 . . ?
C15B C14B H12 110.0 . . ?
H8 C14B H12 108.4 . . ?
N1B C11B C7B 119.69(15) . . ?
N1B C11B C10B 111.62(15) . . ?
N1B C11B H11B 107.1 . . ?
C7B C11B H11B 107.1 . . ?
C10B C11B C7B 103.56(16) . . ?
C10B C11B H11B 107.1 . . ?
C8B C9B H9B 125.2 . . ?
C10B C9B C8B 109.61(18) . . ?
C10B C9B H9B 125.2 . . ?
N1B C12B C13B 109.54(18) . . ?
N1B C12B H13 109.8 . . ?
N1B C12B H14 109.8 . . ?
C13B C12B H13 109.8 . . ?
C13B C12B H14 109.8 . . ?
H13 C12B H14 108.2 . . ?
C3B C2B H2CB 109.5 . . ?
C3B C2B H2AB 109.5 . . ?
C3B C2B H2BB 109.5 . . ?
H2CB C2B H2AB 109.5 . . ?
H2CB C2B H2BB 109.5 . . ?
H2AB C2B H2BB 109.5 . . ?
C3B C1B H1AB 109.5 . . ?
C3B C1B H1BB 109.5 . . ?
C3B C1B H1CB 109.5 . . ?
H1AB C1B H1BB 109.5 . . ?
H1AB C1B H1CB 109.5 . . ?
H1BB C1B H1CB 109.5 . . ?
H36A O1S H36B 104.4 . . ?

loop_
_geom_bond_atom_site_label_1
_geom_bond_atom_site_label_2
_geom_bond_distance
_geom_bond_site_symmetry_2
_geom_bond_publ_flag
O2S H0AB 0.8503 . ?
O2S H0AC 0.8505 . ?
O1 C3 1.428(2) . ?
O1 C4 1.373(2) . ?
O2 C3 1.434(2) . ?
O2 C5 1.380(2) . ?
O3 C4 1.240(2) . ?
O5 C8 1.214(3) . ?
O4 C5 1.245(2) . ?
N1 C11 1.463(2) . ?
N1 C12 1.463(3) . ?
N1 C14 1.459(2) . ?
N2 H2 0.86(3) . ?
N2 C13 1.490(3) . ?
N2 C15 1.495(3) . ?
N2 H16 0.93(4) . ?
C1 H1A 0.9600 . ?
C1 H1B 0.9600 . ?
C1 H1C 0.9600 . ?
C1 C3 1.507(3) . ?
C2 H2A 0.9600 . ?
C2 H2B 0.9600 . ?
C2 H2C 0.9600 . ?
C2 C3 1.514(3) . ?
C4 C6 1.410(2) . ?
C5 C6 1.396(2) . ?
C6 C7 1.492(2) . ?
C7 H7 0.9800 . ?
C7 C8 1.533(3) . ?
C7 C11 1.558(3) . ?
C8 C9 1.461(3) . ?
C9 H9 0.9300 . ?
C9 C10 1.329(3) . ?
C10 H10 0.9300 . ?
C10 C11 1.508(3) . ?
C11 H11 0.9800 . ?
C12 H12A 0.9700 . ?
C12 H12B 0.9700 . ?
C12 C13 1.518(3) . ?
C13 H13A 0.9700 . ?
C13 H13B 0.9700 . ?
C15 H14A 0.9700 . ?
C15 H14B 0.9700 . ?
C15 C14 1.516(3) . ?
C14 H15A 0.9700 . ?
C14 H15B 0.9700 . ?
O3B C4B 1.241(2) . ?
O1B C4B 1.376(2) . ?
O1B C3B 1.440(2) . ?
O2B C5B 1.382(2) . ?
O2B C3B 1.424(2) . ?
O4B C5B 1.238(2) . ?
O5B C8B 1.224(3) . ?
N1B C14B 1.463(2) . ?
N1B C11B 1.455(2) . ?
N1B C12B 1.455(2) . ?
N2B H1 0.90(3) . ?
N2B H16B 0.86(3) . ?
N2B C13B 1.482(3) . ?
N2B C15B 1.489(3) . ?
C7B H7B 0.9800 . ?
C7B C6B 1.497(2) . ?
C7B C8B 1.531(3) . ?
C7B C11B 1.561(2) . ?
C6B C4B 1.394(3) . ?
C6B C5B 1.403(3) . ?
C13B H3 0.9700 . ?
C13B H4 0.9700 . ?
C13B C12B 1.517(3) . ?
C8B C9B 1.468(3) . ?
C3B C2B 1.508(3) . ?
C3B C1B 1.500(3) . ?
C10B H10B 0.9300 . ?
C10B C11B 1.500(3) . ?
C10B C9B 1.328(3) . ?
C15B H5 0.9700 . ?
C15B H6 0.9700 . ?
C15B C14B 1.515(3) . ?
C14B H8 0.9700 . ?
C14B H12 0.9700 . ?
C11B H11B 0.9800 . ?
C9B H9B 0.9300 . ?
C12B H13 0.9700 . ?
C12B H14 0.9700 . ?
C2B H2CB 0.9600 . ?
C2B H2AB 0.9600 . ?
C2B H2BB 0.9600 . ?
C1B H1AB 0.9600 . ?
C1B H1BB 0.9600 . ?
C1B H1CB 0.9600 . ?
O1S H36A 0.8513 . ?
O1S H36B 0.8504 . ?

loop_
_geom_torsion_atom_site_label_1
_geom_torsion_atom_site_label_2
_geom_torsion_atom_site_label_3
_geom_torsion_atom_site_label_4
_geom_torsion
_geom_torsion_site_symmetry_1
_geom_torsion_site_symmetry_2
_geom_torsion_site_symmetry_3
_geom_torsion_site_symmetry_4
_geom_torsion_publ_flag
O1 C4 C6 C5 4.5(3) . . . . ?
O1 C4 C6 C7 -179.21(16) . . . . ?
O2 C5 C6 C4 -1.9(3) . . . . ?
O2 C5 C6 C7 -178.16(16) . . . . ?
O3 C4 C6 C5 -174.23(18) . . . . ?
O3 C4 C6 C7 2.1(3) . . . . ?
O5 C8 C9 C10 -171.6(2) . . . . ?
O4 C5 C6 C4 174.85(18) . . . . ?
O4 C5 C6 C7 -1.4(3) . . . . ?
N1 C12 C13 N2 -58.4(2) . . . . ?
N2 C15 C14 N1 57.7(2) . . . . ?
C3 O1 C4 O3 -160.52(16) . . . . ?
C3 O1 C4 C6 20.7(2) . . . . ?
C3 O2 C5 O4 157.35(16) . . . . ?
C3 O2 C5 C6 -25.5(2) . . . . ?
C4 O1 C3 O2 -45.8(2) . . . . ?
C4 O1 C3 C1 -160.37(17) . . . . ?
C4 O1 C3 C2 75.38(19) . . . . ?
C4 C6 C7 C8 52.5(2) . . . . ?
C4 C6 C7 C11 -67.8(2) . . . . ?
C5 O2 C3 O1 48.3(2) . . . . ?
C5 O2 C3 C1 163.36(17) . . . . ?
C5 O2 C3 C2 -73.38(19) . . . . ?
C5 C6 C7 C8 -131.21(18) . . . . ?
C5 C6 C7 C11 108.50(19) . . . . ?
C6 C7 C8 O5 36.3(3) . . . . ?
C6 C7 C8 C9 -144.08(16) . . . . ?
C6 C7 C11 N1 -92.3(2) . . . . ?
C6 C7 C11 C10 142.68(16) . . . . ?
C7 C8 C9 C10 8.8(2) . . . . ?
C8 C7 C11 N1 141.77(16) . . . . ?
C8 C7 C11 C10 16.73(18) . . . . ?
C8 C9 C10 C11 2.9(3) . . . . ?
C9 C10 C11 N1 -142.28(19) . . . . ?
C9 C10 C11 C7 -13.0(2) . . . . ?
C11 N1 C12 C13 -168.58(16) . . . . ?
C11 N1 C14 C15 168.30(17) . . . . ?
C11 C7 C8 O5 164.4(2) . . . . ?
C11 C7 C8 C9 -15.96(19) . . . . ?
C12 N1 C11 C7 -56.9(2) . . . . ?
C12 N1 C11 C10 63.8(2) . . . . ?
C12 N1 C14 C15 -63.1(2) . . . . ?
C13 N2 C15 C14 -54.2(2) . . . . ?
C15 N2 C13 C12 54.5(3) . . . . ?
C14 N1 C11 C7 69.3(2) . . . . ?
C14 N1 C11 C10 -170.09(17) . . . . ?
C14 N1 C12 C13 63.6(2) . . . . ?
O5B C8B C9B C10B -173.1(2) . . . . ?
N2B C13B C12B N1B -55.6(2) . . . . ?
N2B C15B C14B N1B 59.8(2) . . . . ?
C7B C6B C4B O3B 3.9(3) . . . . ?
C7B C6B C4B O1B -177.84(16) . . . . ?
C7B C6B C5B O2B -177.13(16) . . . . ?
C7B C6B C5B O4B -1.7(3) . . . . ?
C7B C8B C9B C10B 6.5(2) . . . . ?
C6B C7B C8B O5B 39.0(3) . . . . ?
C6B C7B C8B C9B -140.57(17) . . . . ?
C6B C7B C11B N1B -94.4(2) . . . . ?
C6B C7B C11B C10B 140.53(17) . . . . ?
C4B O1B C3B O2B -44.3(2) . . . . ?
C4B O1B C3B C2B 77.8(2) . . . . ?
C4B O1B C3B C1B -158.3(2) . . . . ?
C4B C6B C5B O2B -2.5(3) . . . . ?
C4B C6B C5B O4B 172.9(2) . . . . ?
C5B O2B C3B O1B 49.6(2) . . . . ?
C5B O2B C3B C2B -72.7(2) . . . . ?
C5B O2B C3B C1B 164.68(17) . . . . ?
C5B C6B C4B O3B -170.86(18) . . . . ?
C5B C6B C4B O1B 7.4(3) . . . . ?
C13B N2B C15B C14B -54.5(2) . . . . ?
C8B C7B C6B C4B 51.8(2) . . . . ?
C8B C7B C6B C5B -133.41(19) . . . . ?
C8B C7B C11B N1B 139.78(17) . . . . ?
C8B C7B C11B C10B 14.76(19) . . . . ?
C3B O1B C4B O3B -164.41(17) . . . . ?
C3B O1B C4B C6B 17.2(2) . . . . ?
C3B O2B C5B O4B 156.76(18) . . . . ?
C3B O2B C5B C6B -27.2(2) . . . . ?
C15B N2B C13B C12B 52.4(2) . . . . ?
C14B N1B C11B C7B 74.8(2) . . . . ?
C14B N1B C11B C10B -164.07(16) . . . . ?
C14B N1B C12B C13B 62.7(2) . . . . ?
C11B N1B C14B C15B 166.30(17) . . . . ?
C11B N1B C12B C13B -169.12(16) . . . . ?
C11B C7B C6B C4B -68.0(2) . . . . ?
C11B C7B C6B C5B 106.7(2) . . . . ?
C11B C7B C8B O5B 166.2(2) . . . . ?
C11B C7B C8B C9B -13.3(2) . . . . ?
C11B C10B C9B C8B 4.0(3) . . . . ?
C9B C10B C11B N1B -142.39(18) . . . . ?
C9B C10B C11B C7B -12.3(2) . . . . ?
C12B N1B C14B C15B -65.1(2) . . . . ?
C12B N1B C11B C7B -51.5(2) . . . . ?
C12B N1B C11B C10B 69.6(2) . . . . ?

loop_
_twin_individual_id
_twin_individual_mass_fraction_refined
1 0.5698(12)
2 0.4302(12)

loop_
_exptl_oxdiff_crystal_face_indexfrac_h
_exptl_oxdiff_crystal_face_indexfrac_k
_exptl_oxdiff_crystal_face_indexfrac_l
_exptl_oxdiff_crystal_face_x
_exptl_oxdiff_crystal_face_y
_exptl_oxdiff_crystal_face_z
-12.1830 -0.1749 2.3822 -0.2067 0.6936 0.6901
6.9110 3.8093 -12.0732 0.2649 0.0775 -0.9612
-1.0582 8.7445 5.2561 0.9459 0.2811 0.1621
-7.1098 -2.5596 12.9170 -0.1287 -0.0370 0.9910
-0.5029 -1.7229 16.4934 0.1550 -0.5247 0.8370
12.1238 -0.3654 2.7843 0.2571 -0.8642 -0.4325
-1.6797 1.7206 -16.3439 -0.1948 0.6583 -0.7271
0.3395 -8.9830 -3.9430 -0.9568 -0.2842 -0.0619
